data_4512499
loop_
_publ_author_name
'Knichal, Jane V.'
'Gee, William J.'
'Burrows, Andrew D.'
'Raithby, Paul R.'
'Wilson, Chick C.'

_publ_section_title
;
 Role of Ethynyl-Derived Weak Hydrogen-Bond Interactions in the
 Supramolecular Structures of 1D, 2D, and 3D Coordination Polymers
 Containing 5-Ethynyl-1,3-benzenedicarboxylate
;
_journal_issue 1
_journal_name_full 'Crystal Growth &amp; Design'
_journal_page_first 465
_journal_paper_doi 10.1021/cg501535b
_journal_volume 15
_journal_year 2015
_chemical_formula_moiety 'C14 H16 O6 Pb S2'
_chemical_formula_sum 'C14 H16 O6 Pb S2'
_chemical_formula_weight 551.58
_chemical_name_systematic
; 
 1 
;
_space_group_IT_number 14
_symmetry_cell_setting monoclinic
_symmetry_space_group_name_Hall '-P 2yn'
_symmetry_space_group_name_H-M 'P 1 21/n 1'
_atom_sites_solution_hydrogens geom
_atom_sites_solution_primary direct
_atom_sites_solution_secondary difmap
_audit_creation_method SHELXL-97
_cell_angle_alpha 90.00
_cell_angle_beta 115.088(6)
_cell_angle_gamma 90.00
_cell_formula_units_Z 4
_cell_length_a 9.9878(5)
_cell_length_b 17.8249(6)
_cell_length_c 10.5770(4)
_cell_measurement_reflns_used 3001
_cell_measurement_temperature 150(2)
_cell_measurement_theta_max 30.3872
_cell_measurement_theta_min 3.1157
_cell_volume 1705.39(15)
_computing_cell_refinement
;
CrysAlisPro, Agilent Technologies,
Version 1.171.35.21 (release 20-01-2012 CrysAlis171 .NET)
(compiled Jan 23 2012,18:06:46)
;
_computing_data_collection
;
CrysAlisPro, Agilent Technologies,
Version 1.171.35.21 (release 20-01-2012 CrysAlis171 .NET)
(compiled Jan 23 2012,18:06:46)
;
_computing_data_reduction
;
CrysAlisPro, Agilent Technologies,
Version 1.171.35.21 (release 20-01-2012 CrysAlis171 .NET)
(compiled Jan 23 2012,18:06:46)
;
_computing_molecular_graphics 'POV-Ray, version 3.6, 2004'
_computing_structure_refinement 'SHELXL-97 (Sheldrick, 1997)'
_computing_structure_solution 'SHELXS-97 (Sheldrick, 1990)'
_diffrn_ambient_temperature 150(2)
_diffrn_detector_area_resol_mean 10.3795
_diffrn_measured_fraction_theta_full 0.998
_diffrn_measured_fraction_theta_max 0.871
_diffrn_measurement_device_type 'Xcalibur, Atlas, Gemini ultra'
_diffrn_measurement_method '\w scans'
_diffrn_radiation_monochromator graphite
_diffrn_radiation_source 'Enhance (Mo) X-ray Source'
_diffrn_radiation_type 'Mo K\a'
_diffrn_radiation_wavelength 0.7107
_diffrn_reflns_av_R_equivalents 0.0849
_diffrn_reflns_av_sigmaI/netI 0.1060
_diffrn_reflns_limit_h_max 13
_diffrn_reflns_limit_h_min -11
_diffrn_reflns_limit_k_max 22
_diffrn_reflns_limit_k_min -25
_diffrn_reflns_limit_l_max 14
_diffrn_reflns_limit_l_min -13
_diffrn_reflns_number 14229
_diffrn_reflns_theta_full 25.00
_diffrn_reflns_theta_max 30.45
_diffrn_reflns_theta_min 3.12
_exptl_absorpt_coefficient_mu 10.163
_exptl_absorpt_correction_T_max 1.00000
_exptl_absorpt_correction_T_min 0.72795
_exptl_absorpt_correction_type multi-scan
_exptl_absorpt_process_details
;
CrysAlisPro, Agilent Technologies,
Version 1.171.35.21 (release 20-01-2012 CrysAlis171 .NET)
(compiled Jan 23 2012,18:06:46)
Empirical absorption correction using spherical harmonics,
 implemented in SCALE3 ABSPACK scaling algorithm.
;
_exptl_crystal_colour colorless
_exptl_crystal_density_diffrn 2.148
_exptl_crystal_density_method 'not measured'
_exptl_crystal_description block
_exptl_crystal_F_000 1048
_exptl_crystal_size_max 0.6
_exptl_crystal_size_mid 0.4
_exptl_crystal_size_min 0.4
_refine_diff_density_max 2.947
_refine_diff_density_min -1.519
_refine_diff_density_rms 0.286
_refine_ls_extinction_method none
_refine_ls_goodness_of_fit_ref 1.016
_refine_ls_hydrogen_treatment constr
_refine_ls_matrix_type full
_refine_ls_number_parameters 205
_refine_ls_number_reflns 4512
_refine_ls_number_restraints 0
_refine_ls_restrained_S_all 1.016
_refine_ls_R_factor_all 0.1031
_refine_ls_R_factor_gt 0.0600
_refine_ls_shift/su_max 0.000
_refine_ls_shift/su_mean 0.000
_refine_ls_structure_factor_coef Fsqd
_refine_ls_weighting_details 'calc w=1/[\s^2^(Fo^2^)+(0.0519P)^2^+0.0000P] where P=(Fo^2^+2Fc^2^)/3'
_refine_ls_weighting_scheme calc
_refine_ls_wR_factor_gt 0.1121
_refine_ls_wR_factor_ref 0.1294
_reflns_number_gt 3066
_reflns_number_total 4512
_reflns_threshold_expression >2sigma(I)
_cod_data_source_file cg501535b_si_002.cif
_cod_data_source_block c:\prr2
_cod_depositor_comments 'Adding full bibliography for 4512498--4512503.cif.'
_cod_database_code 4512499
_cell_oxdiff_length_a 9.9833(6)
_cell_oxdiff_length_b 17.8272(7)
_cell_oxdiff_length_c 10.5761(5)
_cell_oxdiff_angle_alpha 90.015(4)
_cell_oxdiff_angle_beta 115.038(5)
_cell_oxdiff_angle_gamma 90.032(4)
_cell_oxdiff_volume 1705.39(14)

loop_
_symmetry_equiv_pos_as_xyz
'x, y, z'
'-x+1/2, y+1/2, -z+1/2'
'-x, -y, -z'
'x-1/2, -y-1/2, z-1/2'

loop_
_atom_site_label
_atom_site_type_symbol
_atom_site_fract_x
_atom_site_fract_y
_atom_site_fract_z
_atom_site_U_iso_or_equiv
_atom_site_adp_type
_atom_site_occupancy
_atom_site_symmetry_multiplicity
_atom_site_calc_flag
_atom_site_refinement_flags
_atom_site_disorder_assembly
_atom_site_disorder_group
Pb1 Pb 0.98313(4) 0.091295(18) 0.90428(3) 0.02146(12) Uani 1 1 d . . .
S1 S 1.0366(3) 0.24704(14) 1.1189(2) 0.0278(6) Uani 1 1 d . . .
O1 O 0.7427(8) 0.1314(4) 0.9522(6) 0.0270(15) Uani 1 1 d . . .
C1 C 0.7991(11) 0.0950(5) 1.0629(9) 0.0209(19) Uani 1 1 d . . .
S2 S 1.0175(7) 0.2209(3) 0.6343(5) 0.0336(7) Uani 0.50 1 d P A 1
O2 O 0.9329(7) 0.0729(4) 1.1168(6) 0.0268(15) Uani 1 1 d . . .
C2 C 0.7043(11) 0.0756(4) 1.1369(8) 0.0177(19) Uani 1 1 d . . .
S3 S 0.9941(7) 0.1503(3) 0.5743(5) 0.0336(7) Uani 0.50 1 d P B 2
O3 O 0.2461(8) 0.1051(4) 0.9330(7) 0.0287(16) Uani 1 1 d . . .
C3 C 0.5524(11) 0.0856(5) 1.0695(9) 0.0203(19) Uani 1 1 d . . .
H3 H 0.5106 0.1054 0.9774 0.024 Uiso 1 1 calc R A .
O4 O 0.2129(8) 0.0563(4) 1.1084(6) 0.0250(14) Uani 1 1 d . . .
C4 C 0.4610(11) 0.0677(5) 1.1315(9) 0.023(2) Uani 1 1 d . . .
C5 C 0.5205(11) 0.0391(5) 1.2657(9) 0.024(2) Uani 1 1 d . . .
H5 H 0.4577 0.0273 1.3097 0.029 Uiso 1 1 calc R A .
C6 C 0.6742(11) 0.0273(5) 1.3374(8) 0.0205(19) Uani 1 1 d . . .
C7 C 0.7635(11) 0.0453(5) 1.2702(9) 0.023(2) Uani 1 1 d . . .
H7 H 0.8670 0.0367 1.3167 0.027 Uiso 1 1 calc R A .
C8 C 0.7341(12) -0.0007(5) 1.4771(9) 0.027(2) Uani 1 1 d . . .
C9 C 0.7857(14) -0.0240(6) 1.5922(10) 0.036(3) Uani 1 1 d . . .
H9 H 0.8273 -0.0428 1.6850 0.044 Uiso 1 1 calc R . .
C10 C 0.2958(11) 0.0766(5) 1.0545(10) 0.024(2) Uani 1 1 d . . .
C11 C 1.2063(12) 0.2235(5) 1.2625(9) 0.032(2) Uani 1 1 d . . .
H11C H 1.2094 0.1693 1.2794 0.049 Uiso 1 1 calc R . .
H11A H 1.2137 0.2504 1.3460 0.049 Uiso 1 1 calc R . .
H11B H 1.2892 0.2377 1.2410 0.049 Uiso 1 1 calc R . .
C12 C 1.0664(14) 0.3448(5) 1.1082(10) 0.038(3) Uani 1 1 d . . .
H12A H 1.1568 0.3524 1.0949 0.057 Uiso 1 1 calc R . .
H12B H 1.0768 0.3694 1.1947 0.057 Uiso 1 1 calc R . .
H12C H 0.9822 0.3664 1.0291 0.057 Uiso 1 1 calc R . .
C13 C 0.897(3) 0.2089(11) 0.433(2) 0.0336(7) Uani 0.50 1 d P A 1
H13A H 0.8999 0.1565 0.4070 0.050 Uiso 0.50 1 calc PR A 1
H13B H 0.9358 0.2412 0.3817 0.050 Uiso 0.50 1 calc PR A 1
H13C H 0.7944 0.2232 0.4109 0.050 Uiso 0.50 1 calc PR A 1
C14 C 1.174(3) 0.1675(11) 0.628(2) 0.0336(7) Uani 0.50 1 d P A 1
H14A H 1.2425 0.1529 0.7223 0.050 Uiso 0.50 1 calc PR A 1
H14B H 1.2254 0.1990 0.5864 0.050 Uiso 0.50 1 calc PR A 1
H14C H 1.1358 0.1224 0.5703 0.050 Uiso 0.50 1 calc PR A 1
C16 C 0.906(3) 0.2375(11) 0.452(2) 0.0336(7) Uani 0.50 1 d P B 2
H16A H 0.8389 0.2636 0.4828 0.050 Uiso 0.50 1 calc PR B 2
H16B H 0.8512 0.2204 0.3556 0.050 Uiso 0.50 1 calc PR B 2
H16C H 0.9849 0.2719 0.4570 0.050 Uiso 0.50 1 calc PR B 2
C15 C 1.169(3) 0.1954(11) 0.627(2) 0.0336(7) Uani 0.50 1 d P B 2
H15A H 1.1540 0.2494 0.6103 0.050 Uiso 0.50 1 calc PR B 2
H15B H 1.2202 0.1750 0.5740 0.050 Uiso 0.50 1 calc PR B 2
H15C H 1.2285 0.1865 0.7272 0.050 Uiso 0.50 1 calc PR B 2
O5 O 1.0456(8) 0.2142(3) 0.9901(6) 0.0288(16) Uani 1 1 d . . .
O6 O 0.9373(9) 0.1674(4) 0.6783(6) 0.0336(7) Uani 0.50 1 d P A 1
O7 O 0.9373(9) 0.1674(4) 0.6783(6) 0.0336(7) Uani 0.50 1 d P B 2

loop_
_atom_site_aniso_label
_atom_site_aniso_U_11
_atom_site_aniso_U_22
_atom_site_aniso_U_33
_atom_site_aniso_U_23
_atom_site_aniso_U_13
_atom_site_aniso_U_12
Pb1 0.02093(19) 0.02482(19) 0.01809(19) 0.00254(15) 0.00775(14) 0.00026(17)
S1 0.0256(15) 0.0330(12) 0.0281(13) -0.0065(10) 0.0146(11) -0.0039(11)
O1 0.018(4) 0.039(4) 0.025(3) 0.010(3) 0.011(3) 0.001(3)
C1 0.025(5) 0.022(4) 0.015(4) -0.009(4) 0.009(4) -0.012(4)
S2 0.044(2) 0.0308(15) 0.0283(16) 0.0028(14) 0.0181(14) -0.0012(15)
O2 0.013(3) 0.041(4) 0.026(3) 0.008(3) 0.008(3) 0.003(3)
C2 0.025(5) 0.016(4) 0.014(4) -0.002(3) 0.010(4) 0.000(4)
S3 0.044(2) 0.0308(15) 0.0283(16) 0.0028(14) 0.0181(14) -0.0012(15)
O3 0.022(4) 0.036(4) 0.026(4) 0.004(3) 0.008(3) 0.002(3)
C3 0.020(5) 0.021(4) 0.019(4) -0.002(4) 0.008(4) -0.001(4)
O4 0.020(4) 0.032(3) 0.027(3) 0.003(3) 0.014(3) 0.001(3)
C4 0.026(6) 0.023(4) 0.024(5) -0.005(4) 0.016(4) -0.001(4)
C5 0.020(5) 0.026(5) 0.030(5) 0.003(4) 0.017(4) -0.003(4)
C6 0.021(5) 0.020(4) 0.017(4) 0.007(4) 0.006(4) 0.006(4)
C7 0.014(5) 0.029(5) 0.023(5) 0.001(4) 0.006(4) 0.003(4)
C8 0.028(6) 0.031(5) 0.024(5) 0.000(4) 0.012(4) -0.005(4)
C9 0.048(8) 0.038(6) 0.017(5) 0.001(4) 0.009(5) -0.007(5)
C10 0.022(5) 0.024(5) 0.028(5) -0.005(4) 0.013(4) 0.002(4)
C11 0.040(7) 0.030(5) 0.022(5) 0.008(4) 0.008(4) 0.005(5)
C12 0.049(8) 0.023(5) 0.030(6) -0.001(4) 0.006(5) 0.005(5)
C13 0.044(2) 0.0308(15) 0.0283(16) 0.0028(14) 0.0181(14) -0.0012(15)
C14 0.044(2) 0.0308(15) 0.0283(16) 0.0028(14) 0.0181(14) -0.0012(15)
C16 0.044(2) 0.0308(15) 0.0283(16) 0.0028(14) 0.0181(14) -0.0012(15)
C15 0.044(2) 0.0308(15) 0.0283(16) 0.0028(14) 0.0181(14) -0.0012(15)
O5 0.035(4) 0.028(3) 0.025(3) -0.003(3) 0.014(3) -0.008(3)
O6 0.044(2) 0.0308(15) 0.0283(16) 0.0028(14) 0.0181(14) -0.0012(15)
O7 0.044(2) 0.0308(15) 0.0283(16) 0.0028(14) 0.0181(14) -0.0012(15)

loop_
_atom_type_symbol
_atom_type_description
_atom_type_scat_dispersion_real
_atom_type_scat_dispersion_imag
_atom_type_scat_source
Pb Pb -3.3944 10.1111 'International Tables Vol C Tables 4.2.6.8 and 6.1.1.4'
C C 0.0033 0.0016 'International Tables Vol C Tables 4.2.6.8 and 6.1.1.4'
O O 0.0106 0.0060 'International Tables Vol C Tables 4.2.6.8 and 6.1.1.4'
H H 0.0000 0.0000 'International Tables Vol C Tables 4.2.6.8 and 6.1.1.4'
S S 0.1246 0.1234 'International Tables Vol C Tables 4.2.6.8 and 6.1.1.4'

loop_
_geom_angle_atom_site_label_1
_geom_angle_atom_site_label_2
_geom_angle_atom_site_label_3
_geom_angle
_geom_angle_site_symmetry_1
_geom_angle_site_symmetry_3
O5 Pb1 O4 84.4(2) . 1_655
O5 Pb1 O2 84.1(2) . .
O4 Pb1 O2 69.6(2) 1_655 .
O5 Pb1 O3 76.8(2) . 1_655
O4 Pb1 O3 52.2(2) 1_655 1_655
O2 Pb1 O3 119.7(2) . 1_655
O5 Pb1 O6 77.6(2) . .
O4 Pb1 O6 131.9(2) 1_655 .
O2 Pb1 O6 149.1(2) . .
O3 Pb1 O6 80.2(2) 1_655 .
O5 Pb1 O1 78.3(2) . .
O4 Pb1 O1 117.6(2) 1_655 .
O2 Pb1 O1 49.51(19) . .
O3 Pb1 O1 153.8(2) 1_655 .
O6 Pb1 O1 101.9(2) . .
O5 Pb1 C10 79.7(2) . 1_655
O4 Pb1 C10 25.7(2) 1_655 1_655
O2 Pb1 C10 94.4(2) . 1_655
O3 Pb1 C10 26.4(2) 1_655 1_655
O6 Pb1 C10 106.4(3) . 1_655
O1 Pb1 C10 139.1(2) . 1_655
O5 S1 C12 104.1(5) . .
O5 S1 C11 106.1(5) . .
C12 S1 C11 99.3(5) . .
C1 O1 Pb1 87.5(6) . .
O1 C1 O2 123.6(9) . .
O1 C1 C2 118.5(9) . .
O2 C1 C2 118.0(8) . .
O6 S2 C14 105.3(8) . .
O6 S2 C13 96.1(8) . .
C14 S2 C13 92.5(11) . .
C1 O2 Pb1 97.4(5) . .
C7 C2 C3 118.3(9) . .
C7 C2 C1 121.9(9) . .
C3 C2 C1 119.7(8) . .
C15 S3 C16 87.5(11) . .
C10 O3 Pb1 91.4(6) . 1_455
C4 C3 C2 122.0(9) . .
C4 C3 H3 119.0 . .
C2 C3 H3 119.0 . .
C10 O4 Pb1 94.5(6) . 1_455
C3 C4 C5 119.6(9) . .
C3 C4 C10 121.1(8) . .
C5 C4 C10 119.3(9) . .
C4 C5 C6 120.2(9) . .
C4 C5 H5 119.9 . .
C6 C5 H5 119.9 . .
C7 C6 C5 118.5(8) . .
C7 C6 C8 122.0(9) . .
C5 C6 C8 119.5(9) . .
C2 C7 C6 121.3(9) . .
C2 C7 H7 119.4 . .
C6 C7 H7 119.4 . .
C9 C8 C6 178.9(12) . .
C8 C9 H9 180.0 . .
O4 C10 O3 122.0(9) . .
O4 C10 C4 120.8(8) . .
O3 C10 C4 117.2(9) . .
O4 C10 Pb1 59.8(5) . 1_455
O3 C10 Pb1 62.2(5) . 1_455
C4 C10 Pb1 178.8(6) . 1_455
S1 C11 H11C 109.5 . .
S1 C11 H11A 109.5 . .
H11C C11 H11A 109.5 . .
S1 C11 H11B 109.5 . .
H11C C11 H11B 109.5 . .
H11A C11 H11B 109.5 . .
S1 C12 H12A 109.5 . .
S1 C12 H12B 109.5 . .
H12A C12 H12B 109.5 . .
S1 C12 H12C 109.5 . .
H12A C12 H12C 109.5 . .
H12B C12 H12C 109.5 . .
S3 C16 H16A 109.5 . .
S3 C16 H16B 109.5 . .
H16A C16 H16B 109.5 . .
S3 C16 H16C 109.5 . .
H16A C16 H16C 109.5 . .
H16B C16 H16C 109.5 . .
S3 C15 H15A 109.5 . .
S3 C15 H15B 109.5 . .
H15A C15 H15B 109.5 . .
S3 C15 H15C 109.5 . .
H15A C15 H15C 109.5 . .
H15B C15 H15C 109.5 . .
S1 O5 Pb1 126.7(4) . .
S2 O6 Pb1 137.0(5) . .

loop_
_geom_bond_atom_site_label_1
_geom_bond_atom_site_label_2
_geom_bond_distance
_geom_bond_site_symmetry_2
Pb1 O5 2.353(6) .
Pb1 O4 2.473(6) 1_655
Pb1 O2 2.524(7) .
Pb1 O3 2.525(7) 1_655
Pb1 O6 2.614(6) .
Pb1 O1 2.751(7) .
Pb1 C10 2.853(10) 1_655
S1 O5 1.520(7) .
S1 C12 1.780(10) .
S1 C11 1.781(10) .
O1 C1 1.244(10) .
C1 O2 1.273(12) .
C1 C2 1.502(13) .
S2 O6 1.444(9) .
S2 C14 1.86(3) .
S2 C13 1.96(2) .
C2 C7 1.386(12) .
C2 C3 1.387(13) .
S3 C15 1.78(3) .
S3 C16 1.97(2) .
O3 C10 1.270(11) .
O3 Pb1 2.524(7) 1_455
C3 C4 1.369(14) .
C3 H3 0.9500 .
O4 C10 1.243(12) .
O4 Pb1 2.473(6) 1_455
C4 C5 1.384(12) .
C4 C10 1.507(14) .
C5 C6 1.409(13) .
C5 H5 0.9500 .
C6 C7 1.393(13) .
C6 C8 1.429(12) .
C7 H7 0.9500 .
C8 C9 1.178(13) .
C9 H9 0.9500 .
C10 Pb1 2.853(10) 1_455
C11 H11C 0.9800 .
C11 H11A 0.9800 .
C11 H11B 0.9800 .
C12 H12A 0.9800 .
C12 H12B 0.9800 .
C12 H12C 0.9800 .
C13 H13A 0.9800 .
C13 H13B 0.9800 .
C13 H13C 0.9800 .
C14 H14A 0.9800 .
C14 H14B 0.9800 .
C14 H14C 0.9800 .
C16 H16A 0.9800 .
C16 H16B 0.9800 .
C16 H16C 0.9800 .
C15 H15A 0.9800 .
C15 H15B 0.9800 .
C15 H15C 0.9800 .
